data_2235810
loop_
_publ_author_name
'Ohta, Akira'
'Hattori, Kazuki'
'Kawase, Takeshi'
'Kobayashi, Takashi'
'Naito, Hiroyoshi'
'Kitamura, Chitoshi'

_publ_section_title
;
 2,3,6,7-Tetramethoxy-9,10-anthraquinone
;
_journal_coeditor_code GG2091
_journal_issue 8
_journal_name_full 'Acta Crystallographica Section E'
_journal_page_first o2587
_journal_paper_doi 10.1107/S1600536812033119
_journal_volume 68
_journal_year 2012
_chemical_formula_iupac 'C18 H16 O6'
_chemical_formula_moiety 'C18 H16 O6'
_chemical_formula_sum 'C18 H16 O6'
_chemical_formula_weight 328.31
_chemical_name_systematic
;
2,3,6,7-Tetramethoxy-9,10-anthraquinone
;
_space_group_IT_number 2
_symmetry_cell_setting triclinic
_symmetry_space_group_name_Hall '-P 1'
_symmetry_space_group_name_H-M 'P -1'
_atom_sites_solution_hydrogens geom
_atom_sites_solution_primary direct
_atom_sites_solution_secondary difmap
_cell_angle_alpha 94.859(3)
_cell_angle_beta 91.410(2)
_cell_angle_gamma 97.278(2)
_cell_formula_units_Z 1
_cell_length_a 4.6607(4)
_cell_length_b 8.4769(9)
_cell_length_c 9.8110(9)
_cell_measurement_reflns_used 1977
_cell_measurement_temperature 223
_cell_measurement_theta_max 27.485
_cell_measurement_theta_min 3.06
_cell_volume 382.87(6)
_computing_cell_refinement 'PROCESS-AUTO (Rigaku, 1998)'
_computing_data_collection 'RAPID-AUTO (Rigaku, 1999)'
_computing_data_reduction 'PROCESS-AUTO (Rigaku, 1998)'
_computing_molecular_graphics 'ORTEP-3 for Windows (Farrugia, 1997)'
_computing_publication_material 'WinGX (Farrugia, 1999)'
_computing_structure_refinement 'SHELXL97 (Sheldrick, 2008)'
_computing_structure_solution 'SIR2004 (Burla <i>et al.</i>, 2005)'
_diffrn_ambient_temperature 223
_diffrn_detector_area_resol_mean 10
_diffrn_measured_fraction_theta_full 0.991
_diffrn_measured_fraction_theta_max 0.991
_diffrn_measurement_device_type 'Rigaku R-AXIS RAPID'
_diffrn_measurement_method \w
_diffrn_radiation_monochromator graphite
_diffrn_radiation_type MoK\a
_diffrn_radiation_wavelength 0.71073
_diffrn_reflns_av_R_equivalents 0.0271
_diffrn_reflns_limit_h_max 5
_diffrn_reflns_limit_h_min -6
_diffrn_reflns_limit_k_max 10
_diffrn_reflns_limit_k_min -10
_diffrn_reflns_limit_l_max 12
_diffrn_reflns_limit_l_min -12
_diffrn_reflns_number 3738
_diffrn_reflns_theta_full 27.48
_diffrn_reflns_theta_max 27.48
_diffrn_reflns_theta_min 3.06
_diffrn_standards_number 0
_exptl_absorpt_coefficient_mu 0.108
_exptl_absorpt_correction_type none
_exptl_crystal_colour yellow
_exptl_crystal_density_diffrn 1.424
_exptl_crystal_density_method 'not measured'
_exptl_crystal_description needle
_exptl_crystal_F_000 172
_exptl_crystal_size_max 0.50
_exptl_crystal_size_mid 0.06
_exptl_crystal_size_min 0.05
_refine_diff_density_max 0.39
_refine_diff_density_min -0.44
_refine_ls_extinction_method none
_refine_ls_goodness_of_fit_ref 1.156
_refine_ls_hydrogen_treatment constr
_refine_ls_matrix_type full
_refine_ls_number_parameters 111
_refine_ls_number_reflns 1725
_refine_ls_number_restraints 0
_refine_ls_restrained_S_all 1.156
_refine_ls_R_factor_all 0.1068
_refine_ls_R_factor_gt 0.0544
_refine_ls_shift/su_max 0
_refine_ls_shift/su_mean 0
_refine_ls_structure_factor_coef Fsqd
_refine_ls_weighting_details 'w=1/[\s^2^(Fo^2^)+(0.1038P)^2^+0.301P] where P=(Fo^2^+2Fc^2^)/3'
_refine_ls_weighting_scheme calc
_refine_ls_wR_factor_gt 0.1513
_refine_ls_wR_factor_ref 0.2335
_reflns_number_gt 977
_reflns_number_total 1725
_reflns_threshold_expression I>2\s(I)
_cod_data_source_file gg2091.cif
_cod_data_source_block I
_cod_database_code 2235810
_cod_database_fobs_code 2235810

loop_
_symmetry_equiv_pos_as_xyz
'x, y, z'
'-x, -y, -z'

loop_
_atom_site_type_symbol
_atom_site_label
_atom_site_fract_x
_atom_site_fract_y
_atom_site_fract_z
_atom_site_U_iso_or_equiv
_atom_site_adp_type
_atom_site_calc_flag
_atom_site_refinement_flags
_atom_site_occupancy
_atom_site_symmetry_multiplicity
C C1 0.3162(6) 0.2759(3) 0.1180(3) 0.0304(7) Uani d . 1 1
H H1 0.2882 0.1685 0.082 0.036 Uiso calc R 1 1
C C2 0.5104(6) 0.3236(3) 0.2269(3) 0.0282(7) Uani d . 1 1
C C3 0.5524(6) 0.4852(3) 0.2811(3) 0.0279(6) Uani d . 1 1
C C4 0.3981(6) 0.5939(3) 0.2252(3) 0.0293(7) Uani d . 1 1
H H4 0.425 0.7012 0.2616 0.035 Uiso calc R 1 1
C C5 0.2021(6) 0.5460(3) 0.1150(3) 0.0264(6) Uani d . 1 1
C C6 0.1606(6) 0.3872(3) 0.0611(3) 0.0274(6) Uani d . 1 1
C C7 -0.0418(6) 0.3343(3) -0.0564(3) 0.0286(6) Uani d . 1 1
O O1 -0.0753(5) 0.1938(3) -0.1056(2) 0.0421(6) Uani d . 1 1
C C8 0.6538(9) 0.0647(4) 0.2327(4) 0.0529(10) Uani d . 1 1
H H8A 0.4579 0.0121 0.2389 0.079 Uiso calc R 1 1
H H8B 0.7865 0.0095 0.2828 0.079 Uiso calc R 1 1
H H8C 0.7052 0.0628 0.1374 0.079 Uiso calc R 1 1
O O2 0.6714(5) 0.2264(2) 0.2899(2) 0.0369(6) Uani d . 1 1
C C9 0.8062(7) 0.6813(4) 0.4442(3) 0.0382(8) Uani d . 1 1
H H9A 0.8839 0.7476 0.3745 0.057 Uiso calc R 1 1
H H9B 0.946 0.6892 0.5202 0.057 Uiso calc R 1 1
H H9C 0.6283 0.7173 0.4764 0.057 Uiso calc R 1 1
O O3 0.7479(5) 0.5185(2) 0.3876(2) 0.0345(6) Uani d . 1 1

loop_
_atom_site_aniso_label
_atom_site_aniso_U_11
_atom_site_aniso_U_22
_atom_site_aniso_U_33
_atom_site_aniso_U_12
_atom_site_aniso_U_13
_atom_site_aniso_U_23
C1 0.0295(15) 0.0273(15) 0.0345(15) 0.0050(11) -0.0052(12) 0.0030(12)
C2 0.0270(14) 0.0262(14) 0.0325(14) 0.0079(11) -0.0031(12) 0.0033(11)
C3 0.0277(14) 0.0278(15) 0.0280(14) 0.0026(11) -0.0024(11) 0.0040(11)
C4 0.0292(14) 0.0235(14) 0.0348(15) 0.0034(11) -0.0048(12) 0.0022(11)
C5 0.0254(14) 0.0226(14) 0.0320(14) 0.0048(11) 0.0015(12) 0.0039(11)
C6 0.0274(14) 0.0254(15) 0.0299(14) 0.0045(11) 0.0015(12) 0.0037(11)
C7 0.0262(14) 0.0255(14) 0.0342(15) 0.0040(11) -0.0034(12) 0.0030(11)
O1 0.0474(14) 0.0269(12) 0.0514(14) 0.0090(9) -0.0156(11) -0.0022(9)
C8 0.062(2) 0.0276(17) 0.070(2) 0.0148(15) -0.025(2) -0.0001(16)
O2 0.0405(12) 0.0287(12) 0.0423(12) 0.0116(9) -0.0126(10) 0.0013(9)
C9 0.0418(18) 0.0317(17) 0.0392(16) 0.0025(13) -0.0133(14) -0.0007(13)
O3 0.0377(12) 0.0289(11) 0.0356(11) 0.0049(8) -0.0145(9) -0.0002(8)

loop_
_atom_type_symbol
_atom_type_description
_atom_type_scat_dispersion_real
_atom_type_scat_dispersion_imag
_atom_type_scat_source
C C 0.0033 0.0016 'International Tables Vol C Tables 4.2.6.8 and 6.1.1.4'
H H 0 0 'International Tables Vol C Tables 4.2.6.8 and 6.1.1.4'
O O 0.0106 0.006 'International Tables Vol C Tables 4.2.6.8 and 6.1.1.4'

loop_
_geom_angle_atom_site_label_1
_geom_angle_atom_site_label_2
_geom_angle_atom_site_label_3
_geom_angle_site_symmetry_3
_geom_angle
C2 C1 C6 . 120.2(3)
C2 C1 H1 . 119.9
C6 C1 H1 . 119.9
O2 C2 C1 . 125.2(3)
O2 C2 C3 . 114.9(2)
C1 C2 C3 . 119.9(2)
O3 C3 C4 . 125.5(3)
O3 C3 C2 . 114.8(2)
C4 C3 C2 . 119.7(2)
C3 C4 C5 . 120.5(3)
C3 C4 H4 . 119.7
C5 C4 H4 . 119.7
C6 C5 C4 . 119.9(3)
C6 C5 C7 2_565 120.8(2)
C4 C5 C7 2_565 119.3(2)
C5 C6 C1 . 119.7(3)
C5 C6 C7 . 120.9(2)
C1 C6 C7 . 119.3(3)
O1 C7 C6 . 121.0(2)
O1 C7 C5 2_565 120.7(2)
C6 C7 C5 2_565 118.3(2)
O2 C8 H8A . 109.5
O2 C8 H8B . 109.5
H8A C8 H8B . 109.5
O2 C8 H8C . 109.5
H8A C8 H8C . 109.5
H8B C8 H8C . 109.5
C2 O2 C8 . 117.2(2)
O3 C9 H9A . 109.5
O3 C9 H9B . 109.5
H9A C9 H9B . 109.5
O3 C9 H9C . 109.5
H9A C9 H9C . 109.5
H9B C9 H9C . 109.5
C3 O3 C9 . 117.4(2)

loop_
_geom_bond_atom_site_label_1
_geom_bond_atom_site_label_2
_geom_bond_site_symmetry_2
_geom_bond_distance
C1 C2 . 1.382(4)
C1 C6 . 1.404(4)
C1 H1 . 0.94
C2 O2 . 1.359(3)
C2 C3 . 1.414(4)
C3 O3 . 1.356(3)
C3 C4 . 1.379(4)
C4 C5 . 1.397(4)
C4 H4 . 0.94
C5 C6 . 1.392(4)
C5 C7 2_565 1.479(4)
C6 C7 . 1.474(4)
C7 O1 . 1.236(3)
C7 C5 2_565 1.479(4)
C8 O2 . 1.428(4)
C8 H8A . 0.97
C8 H8B . 0.97
C8 H8C . 0.97
C9 O3 . 1.434(3)
C9 H9A . 0.97
C9 H9B . 0.97
C9 H9C . 0.97

loop_
_geom_hbond_atom_site_label_D
_geom_hbond_atom_site_label_H
_geom_hbond_atom_site_label_A
_geom_hbond_site_symmetry_A
_geom_hbond_distance_DH
_geom_hbond_distance_HA
_geom_hbond_distance_DA
_geom_hbond_angle_DHA
_geom_hbond_publ_flag
C8 H8A O1 2_555 0.97 2.58 3.391(5) 142 yes
C9 H9B O2 2_766 0.97 2.54 3.494(4) 168 yes

loop_
_geom_torsion_atom_site_label_1
_geom_torsion_atom_site_label_2
_geom_torsion_atom_site_label_3
_geom_torsion_atom_site_label_4
_geom_torsion_site_symmetry_1
_geom_torsion_site_symmetry_4
_geom_torsion
C6 C1 C2 O2 . . 179.8(3)
C6 C1 C2 C3 . . 0.0(4)
O2 C2 C3 O3 . . 0.2(4)
C1 C2 C3 O3 . . -180.0(3)
O2 C2 C3 C4 . . -179.5(3)
C1 C2 C3 C4 . . 0.3(4)
O3 C3 C4 C5 . . 179.9(3)
C2 C3 C4 C5 . . -0.4(4)
C3 C4 C5 C6 . . 0.3(4)
C3 C4 C5 C7 . 2_565 -179.4(3)
C4 C5 C6 C1 . . 0.0(4)
C7 C5 C6 C1 2_565 . 179.7(3)
C4 C5 C6 C7 . . -179.1(3)
C7 C5 C6 C7 2_565 . 0.6(5)
C2 C1 C6 C5 . . -0.1(4)
C2 C1 C6 C7 . . 179.0(3)
C5 C6 C7 O1 . . 178.8(3)
C1 C6 C7 O1 . . -0.3(4)
C5 C6 C7 C5 . 2_565 -0.6(5)
C1 C6 C7 C5 . 2_565 -179.7(3)
C1 C2 O2 C8 . . 4.9(5)
C3 C2 O2 C8 . . -175.3(3)
C4 C3 O3 C9 . . -2.1(4)
C2 C3 O3 C9 . . 178.2(3)
